data_4080619
loop_
_publ_author_name
'Chen, Wen-Ching'
'Hsu, Yu-Chen'
'Lee, Ching-Yu'
'Yap, Glenn P. A.'
'Ong, Tiow-Gan'

_publ_section_title
;
 Synthetic Modification of Acyclic Bent Allenes (Carbodicarbenes) and
 Further Studies on Their Structural Implications and Reactivities
;
_journal_issue 8
_journal_name_full Organometallics
_journal_page_first 2435
_journal_paper_doi 10.1021/om400139s
_journal_volume 32
_journal_year 2013
_chemical_formula_sum 'C25 H30 F6 N4 O6 S2'
_chemical_formula_weight 660.65
_chemical_name_systematic
;
 ?
;
_space_group_IT_number 14
_symmetry_cell_setting monoclinic
_symmetry_space_group_name_Hall '-P 2ybc'
_symmetry_space_group_name_H-M 'P 1 21/c 1'
_atom_sites_solution_hydrogens geom
_atom_sites_solution_primary direct
_atom_sites_solution_secondary difmap
_audit_creation_method SHELXL-97
_cell_angle_alpha 90.00
_cell_angle_beta 105.722(2)
_cell_angle_gamma 90.00
_cell_formula_units_Z 4
_cell_length_a 13.6733(6)
_cell_length_b 12.1880(5)
_cell_length_c 17.9500(7)
_cell_measurement_reflns_used 9124
_cell_measurement_temperature 100(2)
_cell_measurement_theta_max 26.96
_cell_measurement_theta_min 2.28
_cell_volume 2879.5(2)
_computing_cell_refinement 'SAINT (Bruker, 2002)'
_computing_data_collection 'SMART (Bruker, 2002)'
_computing_data_reduction SAINT
_computing_molecular_graphics 'SHELXTL (Sheldrick, 2001)'
_computing_publication_material 'SHELXTL (Sheldrick, 2001)'
_computing_structure_refinement 'SHELXL-97 (Sheldrick, 1997)'
_computing_structure_solution 'SHELXS-97 (Sheldrick, 1990)'
_diffrn_ambient_temperature 100(2)
_diffrn_detector_area_resol_mean 836.6
_diffrn_measured_fraction_theta_full 1.000
_diffrn_measured_fraction_theta_max 1.000
_diffrn_measurement_device_type 'Bruker AXS APEX diffractometer'
_diffrn_measurement_method \w
_diffrn_radiation_monochromator graphite
_diffrn_radiation_source 'fine-focus sealed tube'
_diffrn_radiation_type MoK\a
_diffrn_radiation_wavelength 0.71073
_diffrn_reflns_av_R_equivalents 0.0510
_diffrn_reflns_av_sigmaI/netI 0.0223
_diffrn_reflns_limit_h_max 17
_diffrn_reflns_limit_h_min -17
_diffrn_reflns_limit_k_max 14
_diffrn_reflns_limit_k_min -15
_diffrn_reflns_limit_l_max 22
_diffrn_reflns_limit_l_min -22
_diffrn_reflns_number 79209
_diffrn_reflns_theta_full 25.00
_diffrn_reflns_theta_max 27.10
_diffrn_reflns_theta_min 2.04
_diffrn_standards_decay_% 1
_diffrn_standards_interval_count 0
_diffrn_standards_interval_time 0
_diffrn_standards_number 0
_exptl_absorpt_coefficient_mu 0.271
_exptl_absorpt_correction_T_max 0.9786
_exptl_absorpt_correction_T_min 0.9579
_exptl_absorpt_correction_type multi-scan
_exptl_absorpt_process_details 'SADABS (Sheldrick, 2003)'
_exptl_crystal_colour colourless
_exptl_crystal_density_diffrn 1.524
_exptl_crystal_density_method 'not measured'
_exptl_crystal_description prism
_exptl_crystal_F_000 1368
_exptl_crystal_size_max 0.16
_exptl_crystal_size_mid 0.14
_exptl_crystal_size_min 0.08
_refine_diff_density_max 0.466
_refine_diff_density_min -0.404
_refine_diff_density_rms 0.052
_refine_ls_extinction_method none
_refine_ls_goodness_of_fit_ref 1.005
_refine_ls_hydrogen_treatment constr
_refine_ls_matrix_type full
_refine_ls_number_parameters 389
_refine_ls_number_reflns 6358
_refine_ls_number_restraints 0
_refine_ls_restrained_S_all 1.005
_refine_ls_R_factor_all 0.0445
_refine_ls_R_factor_gt 0.0340
_refine_ls_shift/su_max 0.012
_refine_ls_shift/su_mean 0.000
_refine_ls_structure_factor_coef Fsqd
_refine_ls_weighting_details 'calc w=1/[\s^2^(Fo^2^)+(0.0388P)^2^+2.3063P] where P=(Fo^2^+2Fc^2^)/3'
_refine_ls_weighting_scheme calc
_refine_ls_wR_factor_gt 0.0816
_refine_ls_wR_factor_ref 0.0887
_reflns_number_gt 5296
_reflns_number_total 6358
_reflns_threshold_expression >2sigma(I)
_cod_data_source_file om400139s_si_003.cif
_cod_data_source_block i13077
_cod_depositor_comments
;
The following automatic conversions were performed:

'_symmetry_cell_setting' value 'Monoclinic' changed to 'monoclinic'
according to /home/saulius/struct/CIF-dictionaries/cif_core.dic
dictionary named 'cif_core.dic' version 2.4.2 from 2011-04-26.

Automatic conversion script
Id: cif_fix_values 1891 2012-01-12 08:04:46Z andrius 
;
_cod_original_sg_symbol_H-M P2(1)/c
_cod_database_code 4080619

loop_
_symmetry_equiv_pos_as_xyz
'x, y, z'
'-x, y+1/2, -z+1/2'
'-x, -y, -z'
'x, -y-1/2, z-1/2'

loop_
_atom_site_label
_atom_site_type_symbol
_atom_site_fract_x
_atom_site_fract_y
_atom_site_fract_z
_atom_site_U_iso_or_equiv
_atom_site_adp_type
_atom_site_occupancy
_atom_site_symmetry_multiplicity
_atom_site_calc_flag
_atom_site_refinement_flags
N1 N 0.25630(9) -0.02193(10) 0.14143(7) 0.0145(3) Uani 1 1 d .
N2 N 0.15615(10) 0.11125(10) 0.08395(7) 0.0143(3) Uani 1 1 d .
N3 N 0.28649(9) 0.20202(10) 0.30485(7) 0.0137(3) Uani 1 1 d .
N4 N 0.25877(10) 0.05095(10) 0.36237(7) 0.0139(3) Uani 1 1 d .
C1 C 0.31184(13) -0.10023(14) 0.19958(10) 0.0209(3) Uani 1 1 d .
H1A H 0.3121 -0.0743 0.2513 0.031 Uiso 1 1 calc R
H1B H 0.3819 -0.1066 0.1961 0.031 Uiso 1 1 calc R
H1C H 0.2786 -0.1721 0.1902 0.031 Uiso 1 1 calc R
C2 C 0.19331(11) 0.05721(12) 0.15096(9) 0.0136(3) Uani 1 1 d .
C3 C 0.26140(11) -0.02011(12) 0.06530(9) 0.0150(3) Uani 1 1 d .
C4 C 0.31543(12) -0.08576(13) 0.02686(9) 0.0181(3) Uani 1 1 d .
H4A H 0.3610 -0.1410 0.0529 0.022 Uiso 1 1 calc R
C5 C 0.29902(12) -0.06592(13) -0.05149(10) 0.0199(3) Uani 1 1 d .
H5A H 0.3341 -0.1087 -0.0802 0.024 Uiso 1 1 calc R
C6 C 0.23199(12) 0.01563(13) -0.08919(9) 0.0195(3) Uani 1 1 d .
H6A H 0.2220 0.0256 -0.1432 0.023 Uiso 1 1 calc R
C7 C 0.17961(12) 0.08245(13) -0.05101(9) 0.0182(3) Uani 1 1 d .
H7A H 0.1345 0.1380 -0.0771 0.022 Uiso 1 1 calc R
C8 C 0.19698(11) 0.06349(12) 0.02823(9) 0.0149(3) Uani 1 1 d .
C9 C 0.08032(12) 0.20181(12) 0.06949(9) 0.0166(3) Uani 1 1 d .
H9A H 0.0702 0.2231 0.1207 0.020 Uiso 1 1 calc R
C10 C 0.12009(13) 0.30239(13) 0.03707(10) 0.0223(3) Uani 1 1 d .
H10A H 0.1893 0.3185 0.0682 0.033 Uiso 1 1 calc R
H10B H 0.0760 0.3653 0.0386 0.033 Uiso 1 1 calc R
H10C H 0.1206 0.2883 -0.0166 0.033 Uiso 1 1 calc R
C11 C -0.02135(12) 0.16062(14) 0.01957(10) 0.0225(3) Uani 1 1 d .
H11A H -0.0441 0.0985 0.0453 0.034 Uiso 1 1 calc R
H11B H -0.0139 0.1370 -0.0308 0.034 Uiso 1 1 calc R
H11C H -0.0716 0.2198 0.0120 0.034 Uiso 1 1 calc R
C12 C 0.15917(11) 0.07392(13) 0.22260(9) 0.0150(3) Uani 1 1 d .
H12A H 0.1056 0.1309 0.2113 0.018 Uiso 1 1 calc R
H12B H 0.1273 0.0049 0.2332 0.018 Uiso 1 1 calc R
C13 C 0.27474(12) 0.28895(13) 0.24675(9) 0.0182(3) Uiso 1 1 d .
H13A H 0.2868 0.2587 0.1994 0.027 Uiso 1 1 calc R
H13B H 0.3239 0.3476 0.2668 0.027 Uiso 1 1 calc R
H13C H 0.2057 0.3187 0.2351 0.027 Uiso 1 1 calc R
C14 C 0.23725(11) 0.10651(12) 0.29515(9) 0.0139(3) Uani 1 1 d .
C15 C 0.34180(11) 0.21137(13) 0.38198(9) 0.0147(3) Uani 1 1 d .
C16 C 0.40297(12) 0.29599(13) 0.42125(9) 0.0179(3) Uani 1 1 d .
H16A H 0.4165 0.3598 0.3953 0.021 Uiso 1 1 calc R
C17 C 0.44278(12) 0.28184(14) 0.49986(10) 0.0214(3) Uani 1 1 d .
H17A H 0.4839 0.3381 0.5292 0.026 Uiso 1 1 calc R
C18 C 0.42423(13) 0.18668(14) 0.53766(10) 0.0221(3) Uani 1 1 d .
H18A H 0.4528 0.1804 0.5920 0.027 Uiso 1 1 calc R
C19 C 0.36556(12) 0.10174(14) 0.49823(9) 0.0196(3) Uani 1 1 d .
H19A H 0.3542 0.0367 0.5239 0.023 Uiso 1 1 calc R
C20 C 0.32370(11) 0.11613(12) 0.41877(9) 0.0151(3) Uani 1 1 d .
C21 C 0.21475(12) -0.05623(12) 0.37647(9) 0.0167(3) Uani 1 1 d .
H21A H 0.1730 -0.0839 0.3253 0.020 Uiso 1 1 calc R
C22 C 0.14352(13) -0.04066(14) 0.42752(10) 0.0221(3) Uani 1 1 d .
H22A H 0.0964 0.0196 0.4072 0.033 Uiso 1 1 calc R
H22B H 0.1832 -0.0232 0.4804 0.033 Uiso 1 1 calc R
H22C H 0.1050 -0.1083 0.4279 0.033 Uiso 1 1 calc R
C23 C 0.29723(14) -0.14066(14) 0.40807(10) 0.0256(4) Uani 1 1 d .
H23A H 0.3412 -0.1466 0.3733 0.038 Uiso 1 1 calc R
H23B H 0.2659 -0.2121 0.4118 0.038 Uiso 1 1 calc R
H23C H 0.3378 -0.1179 0.4595 0.038 Uiso 1 1 calc R
C24 C 0.57006(14) 0.08606(16) 0.31451(10) 0.0276(4) Uani 1 1 d .
C25 C -0.10264(13) 0.13213(15) 0.29655(11) 0.0256(4) Uani 1 1 d .
S1 S 0.52543(3) 0.10454(3) 0.20994(2) 0.01739(9) Uani 1 1 d .
S2 S -0.02589(3) 0.24984(3) 0.28504(2) 0.01747(9) Uani 1 1 d .
O1 O 0.42083(9) 0.13409(10) 0.19926(7) 0.0255(3) Uani 1 1 d .
O2 O 0.54065(11) -0.00199(11) 0.18091(8) 0.0351(3) Uani 1 1 d .
O3 O 0.58905(9) 0.19006(11) 0.19399(7) 0.0274(3) Uani 1 1 d .
O4 O 0.07413(8) 0.22061(10) 0.33210(7) 0.0210(2) Uani 1 1 d .
O5 O -0.03598(10) 0.25201(11) 0.20301(7) 0.0286(3) Uani 1 1 d .
O6 O -0.07310(9) 0.33992(10) 0.31398(7) 0.0254(3) Uani 1 1 d .
F1 F 0.57321(11) 0.17962(12) 0.35238(7) 0.0509(4) Uani 1 1 d .
F2 F 0.50869(9) 0.01908(10) 0.33992(7) 0.0390(3) Uani 1 1 d .
F3 F 0.66308(9) 0.04164(13) 0.33616(7) 0.0525(4) Uani 1 1 d .
F4 F -0.06607(9) 0.03942(9) 0.27445(7) 0.0370(3) Uani 1 1 d .
F5 F -0.19808(8) 0.14323(10) 0.25453(7) 0.0396(3) Uani 1 1 d .
F6 F -0.10267(9) 0.11941(10) 0.37049(7) 0.0388(3) Uani 1 1 d .

loop_
_atom_site_aniso_label
_atom_site_aniso_U_11
_atom_site_aniso_U_22
_atom_site_aniso_U_33
_atom_site_aniso_U_23
_atom_site_aniso_U_13
_atom_site_aniso_U_12
N1 0.0143(6) 0.0152(6) 0.0140(6) 0.0003(5) 0.0036(5) -0.0004(5)
N2 0.0163(6) 0.0140(6) 0.0131(6) 0.0003(5) 0.0049(5) 0.0006(5)
N3 0.0139(6) 0.0136(6) 0.0141(6) 0.0003(5) 0.0048(5) 0.0001(5)
N4 0.0160(6) 0.0125(6) 0.0132(6) 0.0000(5) 0.0038(5) 0.0001(5)
C1 0.0222(8) 0.0204(8) 0.0200(8) 0.0034(6) 0.0055(6) 0.0040(6)
C2 0.0138(7) 0.0120(7) 0.0147(7) -0.0007(5) 0.0033(6) -0.0028(6)
C3 0.0156(7) 0.0156(7) 0.0142(7) -0.0007(6) 0.0046(6) -0.0031(6)
C4 0.0181(7) 0.0164(7) 0.0208(8) -0.0011(6) 0.0066(6) 0.0001(6)
C5 0.0221(8) 0.0186(8) 0.0221(8) -0.0052(6) 0.0114(7) -0.0038(6)
C6 0.0241(8) 0.0204(8) 0.0152(7) -0.0015(6) 0.0075(6) -0.0048(6)
C7 0.0203(8) 0.0179(8) 0.0163(8) 0.0008(6) 0.0050(6) -0.0021(6)
C8 0.0149(7) 0.0148(7) 0.0162(7) -0.0011(6) 0.0061(6) -0.0016(6)
C9 0.0189(8) 0.0150(7) 0.0163(7) 0.0016(6) 0.0053(6) 0.0036(6)
C10 0.0283(9) 0.0167(8) 0.0229(8) 0.0031(6) 0.0087(7) 0.0017(7)
C11 0.0199(8) 0.0233(9) 0.0241(9) 0.0013(7) 0.0055(7) 0.0019(7)
C12 0.0156(7) 0.0164(7) 0.0136(7) -0.0001(6) 0.0048(6) -0.0009(6)
C14 0.0133(7) 0.0140(7) 0.0157(7) -0.0004(6) 0.0063(6) 0.0014(6)
C15 0.0135(7) 0.0166(7) 0.0143(7) -0.0002(6) 0.0041(6) 0.0026(6)
C16 0.0156(7) 0.0161(8) 0.0219(8) -0.0015(6) 0.0051(6) -0.0021(6)
C17 0.0184(8) 0.0215(8) 0.0220(8) -0.0041(6) 0.0016(6) -0.0034(6)
C18 0.0212(8) 0.0264(9) 0.0156(8) -0.0004(6) -0.0004(6) 0.0004(7)
C19 0.0207(8) 0.0198(8) 0.0167(8) 0.0024(6) 0.0025(6) 0.0004(6)
C20 0.0142(7) 0.0145(7) 0.0158(7) -0.0010(6) 0.0025(6) 0.0014(6)
C21 0.0219(8) 0.0119(7) 0.0162(7) 0.0018(6) 0.0051(6) -0.0026(6)
C22 0.0247(8) 0.0203(8) 0.0228(8) 0.0024(7) 0.0089(7) -0.0038(7)
C23 0.0364(10) 0.0167(8) 0.0249(9) 0.0033(7) 0.0103(8) 0.0061(7)
C24 0.0251(9) 0.0371(10) 0.0213(9) 0.0040(7) 0.0073(7) -0.0066(8)
C25 0.0186(8) 0.0299(9) 0.0268(9) -0.0026(7) 0.0035(7) -0.0008(7)
S1 0.01671(19) 0.0196(2) 0.01639(19) 0.00094(15) 0.00539(14) 0.00128(15)
S2 0.01675(19) 0.0195(2) 0.01617(19) 0.00005(15) 0.00441(15) 0.00413(15)
O1 0.0166(6) 0.0266(6) 0.0330(7) 0.0011(5) 0.0064(5) 0.0007(5)
O2 0.0446(8) 0.0280(7) 0.0353(8) -0.0076(6) 0.0152(6) 0.0087(6)
O3 0.0203(6) 0.0358(7) 0.0253(6) 0.0099(5) 0.0052(5) -0.0050(5)
O4 0.0161(5) 0.0229(6) 0.0219(6) -0.0033(5) 0.0018(5) 0.0026(5)
O5 0.0297(7) 0.0392(7) 0.0183(6) 0.0037(5) 0.0087(5) 0.0103(6)
O6 0.0288(6) 0.0233(6) 0.0250(6) -0.0001(5) 0.0089(5) 0.0094(5)
F1 0.0714(9) 0.0563(8) 0.0281(6) -0.0184(6) 0.0187(6) -0.0262(7)
F2 0.0407(7) 0.0493(7) 0.0287(6) 0.0145(5) 0.0124(5) -0.0102(6)
F3 0.0271(6) 0.0902(11) 0.0355(7) 0.0295(7) 0.0007(5) 0.0072(7)
F4 0.0332(6) 0.0234(6) 0.0502(7) -0.0097(5) 0.0038(5) -0.0020(5)
F5 0.0166(5) 0.0511(7) 0.0467(7) -0.0071(6) 0.0008(5) -0.0033(5)
F6 0.0422(7) 0.0431(7) 0.0340(6) 0.0075(5) 0.0153(5) -0.0082(5)

loop_
_atom_type_symbol
_atom_type_description
_atom_type_scat_dispersion_real
_atom_type_scat_dispersion_imag
_atom_type_scat_source
C C 0.0033 0.0016 'International Tables Vol C Tables 4.2.6.8 and 6.1.1.4'
H H 0.0000 0.0000 'International Tables Vol C Tables 4.2.6.8 and 6.1.1.4'
N N 0.0061 0.0033 'International Tables Vol C Tables 4.2.6.8 and 6.1.1.4'
O O 0.0106 0.0060 'International Tables Vol C Tables 4.2.6.8 and 6.1.1.4'
F F 0.0171 0.0103 'International Tables Vol C Tables 4.2.6.8 and 6.1.1.4'
S S 0.1246 0.1234 'International Tables Vol C Tables 4.2.6.8 and 6.1.1.4'

loop_
_geom_angle_atom_site_label_1
_geom_angle_atom_site_label_2
_geom_angle_atom_site_label_3
_geom_angle
C2 N1 C3 108.74(12)
C2 N1 C1 127.39(13)
C3 N1 C1 123.88(13)
C2 N2 C8 107.99(12)
C2 N2 C9 126.57(12)
C8 N2 C9 125.35(12)
C14 N3 C15 108.72(12)
C14 N3 C13 125.80(13)
C15 N3 C13 125.08(13)
C14 N4 C20 107.76(12)
C14 N4 C21 126.46(13)
C20 N4 C21 125.58(13)
N1 C2 N2 109.87(13)
N1 C2 C12 124.83(13)
N2 C2 C12 124.89(13)
N1 C3 C4 130.85(14)
N1 C3 C8 106.76(13)
C4 C3 C8 122.38(14)
C5 C4 C3 116.20(15)
C4 C5 C6 121.42(15)
C7 C6 C5 122.62(15)
C6 C7 C8 116.07(15)
C3 C8 N2 106.64(13)
C3 C8 C7 121.25(14)
N2 C8 C7 132.02(14)
N2 C9 C11 109.90(13)
N2 C9 C10 111.13(12)
C11 C9 C10 113.93(13)
C14 C12 C2 117.97(12)
N3 C14 N4 110.04(13)
N3 C14 C12 124.17(13)
N4 C14 C12 125.32(13)
N3 C15 C20 106.60(13)
N3 C15 C16 130.86(14)
C20 C15 C16 122.52(14)
C17 C16 C15 116.21(15)
C16 C17 C18 121.74(15)
C19 C18 C17 121.90(15)
C18 C19 C20 116.71(15)
C15 C20 C19 120.90(14)
C15 C20 N4 106.86(13)
C19 C20 N4 132.21(14)
N4 C21 C23 111.39(13)
N4 C21 C22 110.35(12)
C23 C21 C22 113.07(13)
F1 C24 F2 106.70(15)
F1 C24 F3 107.66(16)
F2 C24 F3 106.78(15)
F1 C24 S1 112.20(13)
F2 C24 S1 111.14(12)
F3 C24 S1 112.04(13)
F5 C25 F6 108.17(14)
F5 C25 F4 107.86(15)
F6 C25 F4 107.29(15)
F5 C25 S2 111.32(13)
F6 C25 S2 111.05(12)
F4 C25 S2 110.99(12)
O2 S1 O3 115.42(8)
O2 S1 O1 114.55(8)
O3 S1 O1 115.25(7)
O2 S1 C24 102.77(9)
O3 S1 C24 104.07(8)
O1 S1 C24 102.22(8)
O5 S2 O6 115.23(7)
O5 S2 O4 114.55(7)
O6 S2 O4 115.04(7)
O5 S2 C25 103.40(8)
O6 S2 C25 103.36(8)
O4 S2 C25 102.87(8)

loop_
_geom_bond_atom_site_label_1
_geom_bond_atom_site_label_2
_geom_bond_distance
N1 C2 1.3346(19)
N1 C3 1.3871(19)
N1 C1 1.465(2)
N2 C2 1.3445(19)
N2 C8 1.3976(19)
N2 C9 1.4883(19)
N3 C14 1.3323(19)
N3 C15 1.3908(19)
N3 C13 1.465(2)
N4 C14 1.3448(19)
N4 C20 1.399(2)
N4 C21 1.4884(19)
C2 C12 1.496(2)
C3 C4 1.392(2)
C3 C8 1.393(2)
C4 C5 1.384(2)
C5 C6 1.396(2)
C6 C7 1.383(2)
C7 C8 1.396(2)
C9 C11 1.521(2)
C9 C10 1.519(2)
C12 C14 1.497(2)
C15 C20 1.390(2)
C15 C16 1.393(2)
C16 C17 1.379(2)
C17 C18 1.401(2)
C18 C19 1.382(2)
C19 C20 1.397(2)
C21 C23 1.518(2)
C21 C22 1.519(2)
C24 F1 1.322(2)
C24 F2 1.336(2)
C24 F3 1.339(2)
C24 S1 1.8237(18)
C25 F5 1.325(2)
C25 F6 1.336(2)
C25 F4 1.339(2)
C25 S2 1.8220(19)
S1 O2 1.4351(13)
S1 O3 1.4353(12)
S1 O1 1.4364(12)
S2 O5 1.4415(12)
S2 O6 1.4401(12)
S2 O4 1.4439(12)

loop_
_geom_torsion_atom_site_label_1
_geom_torsion_atom_site_label_2
_geom_torsion_atom_site_label_3
_geom_torsion_atom_site_label_4
_geom_torsion
C3 N1 C2 N2 0.21(17)
C1 N1 C2 N2 -179.32(14)
C3 N1 C2 C12 173.11(13)
C1 N1 C2 C12 -6.4(2)
C8 N2 C2 N1 0.49(17)
C9 N2 C2 N1 177.25(13)
C8 N2 C2 C12 -172.40(13)
C9 N2 C2 C12 4.4(2)
C2 N1 C3 C4 -179.54(16)
C1 N1 C3 C4 0.0(3)
C2 N1 C3 C8 -0.83(16)
C1 N1 C3 C8 178.72(14)
N1 C3 C4 C5 176.41(15)
C8 C3 C4 C5 -2.1(2)
C3 C4 C5 C6 0.1(2)
C4 C5 C6 C7 1.2(2)
C5 C6 C7 C8 -0.4(2)
N1 C3 C8 N2 1.10(16)
C4 C3 C8 N2 179.95(14)
N1 C3 C8 C7 -175.82(14)
C4 C3 C8 C7 3.0(2)
C2 N2 C8 C3 -0.99(16)
C9 N2 C8 C3 -177.80(13)
C2 N2 C8 C7 175.46(16)
C9 N2 C8 C7 -1.3(3)
C6 C7 C8 C3 -1.7(2)
C6 C7 C8 N2 -177.69(15)
C2 N2 C9 C11 -107.42(17)
C8 N2 C9 C11 68.80(18)
C2 N2 C9 C10 125.53(16)
C8 N2 C9 C10 -58.24(19)
N1 C2 C12 C14 65.8(2)
N2 C2 C12 C14 -122.36(16)
C15 N3 C14 N4 -1.01(16)
C13 N3 C14 N4 -173.97(13)
C15 N3 C14 C12 171.47(13)
C13 N3 C14 C12 -1.5(2)
C20 N4 C14 N3 1.50(16)
C21 N4 C14 N3 176.60(13)
C20 N4 C14 C12 -170.87(13)
C21 N4 C14 C12 4.2(2)
C2 C12 C14 N3 66.08(19)
C2 C12 C14 N4 -122.59(16)
C14 N3 C15 C20 0.11(16)
C13 N3 C15 C20 173.13(13)
C14 N3 C15 C16 -178.19(15)
C13 N3 C15 C16 -5.2(2)
N3 C15 C16 C17 176.20(15)
C20 C15 C16 C17 -1.9(2)
C15 C16 C17 C18 1.2(2)
C16 C17 C18 C19 0.3(3)
C17 C18 C19 C20 -1.2(2)
N3 C15 C20 C19 -177.48(14)
C16 C15 C20 C19 1.0(2)
N3 C15 C20 N4 0.79(16)
C16 C15 C20 N4 179.26(14)
C18 C19 C20 C15 0.6(2)
C18 C19 C20 N4 -177.16(16)
C14 N4 C20 C15 -1.40(16)
C21 N4 C20 C15 -176.55(13)
C14 N4 C20 C19 176.59(16)
C21 N4 C20 C19 1.4(3)
C14 N4 C21 C23 124.06(16)
C20 N4 C21 C23 -61.68(19)
C14 N4 C21 C22 -109.48(16)
C20 N4 C21 C22 64.78(19)
F1 C24 S1 O2 172.72(13)
F2 C24 S1 O2 -67.90(15)
F3 C24 S1 O2 51.47(15)
F1 C24 S1 O3 52.02(15)
F2 C24 S1 O3 171.41(13)
F3 C24 S1 O3 -69.22(15)
F1 C24 S1 O1 -68.26(14)
F2 C24 S1 O1 51.12(15)
F3 C24 S1 O1 170.49(13)
F5 C25 S2 O5 -58.43(14)
F6 C25 S2 O5 -179.02(12)
F4 C25 S2 O5 61.73(14)
F5 C25 S2 O6 62.04(14)
F6 C25 S2 O6 -58.56(14)
F4 C25 S2 O6 -177.81(12)
F5 C25 S2 O4 -177.94(12)
F6 C25 S2 O4 61.47(13)
F4 C25 S2 O4 -57.78(14)

loop_
_cod_related_entry_id
_cod_related_entry_database
_cod_related_entry_code
1 ChemSpider 30659878
